data_2218808
loop_
_publ_author_name
'Kurawa, Mukhtar A.'
'Adams, Christopher J.'
'Orpen, A. Guy'

_publ_section_title
;2-Oxo-1,2-dihydropyrimidin-3-ium
 di-\m-chlorido-bis{dichloridobis[pyrimidin-2(1<i>H</i>)-one-\k<i>N</i>^3^]cuprate(II)}
 dihydrate
;
_journal_coeditor_code SG2250
_journal_issue 7
_journal_name_full 'Acta Crystallographica Section E'
_journal_page_first m924
_journal_page_last m925
_journal_paper_doi 10.1107/S1600536808017455
_journal_volume 64
_journal_year 2008
_chemical_formula_iupac '(C4 H5 N2 O)2 [Cu2 Cl6 (C4 H4 N2 O)2], 2H2 O'
_chemical_formula_moiety '2(C4 H5 N2 O +), C8 H8 Cl6 Cu2 N4 O2 2-, 2(H2 O)'
_chemical_formula_sum 'C16 H22 Cl6 Cu2 N8 O6'
_chemical_formula_weight 762.22
_chemical_name_systematic
;
2-Oxo-1,2-dihydropyrimidin-3-ium
di-\m-chlorido-bis{dichloridobis[pyrimidin-2(1H)-one-\kN^3^]cuprate(II)}
dihydrate
;
_space_group_IT_number 2
_symmetry_cell_setting triclinic
_symmetry_space_group_name_Hall '-P 1'
_symmetry_space_group_name_H-M 'P -1'
_atom_sites_solution_hydrogens geom
_atom_sites_solution_primary direct
_atom_sites_solution_secondary difmap
_audit_creation_method SHELXL-97
_cell_angle_alpha 96.032(3)
_cell_angle_beta 100.508(4)
_cell_angle_gamma 102.035(4)
_cell_formula_units_Z 1
_cell_length_a 7.5924(4)
_cell_length_b 8.6401(3)
_cell_length_c 10.6349(4)
_cell_measurement_reflns_used 10481
_cell_measurement_temperature 100(2)
_cell_measurement_theta_max 29.9994
_cell_measurement_theta_min 2.430
_cell_volume 663.39(5)
_computing_cell_refinement
;
CrysAlis RED (Oxford Diffraction, 2007)
;
_computing_data_collection
;
CrysAlis CCD (Oxford Diffraction, 2007)
;
_computing_data_reduction
;
CrysAlis RED (Oxford Diffraction, 2007)
;
_computing_molecular_graphics 'SHELXTL (Sheldrick, 2008)'
_computing_publication_material 'SHELXTL (Sheldrick, 2008)'
_computing_structure_refinement 'SHELXL97 (Sheldrick, 2008)'
_computing_structure_solution 'SHELXS97 (Sheldrick, 2008)'
_diffrn_ambient_temperature 100(2)
_diffrn_measured_fraction_theta_full 0.998
_diffrn_measured_fraction_theta_max 0.998
_diffrn_measurement_device_type 'Oxford Diffraction Gemini-R Ultra'
_diffrn_measurement_method '\w (1\% width)'
_diffrn_radiation_monochromator graphite
_diffrn_radiation_source 'fine-focus sealed tube'
_diffrn_radiation_type MoK\a
_diffrn_radiation_wavelength 0.71073
_diffrn_reflns_av_R_equivalents 0.0196
_diffrn_reflns_av_sigmaI/netI 0.0202
_diffrn_reflns_limit_h_max 10
_diffrn_reflns_limit_h_min -10
_diffrn_reflns_limit_k_max 12
_diffrn_reflns_limit_k_min -12
_diffrn_reflns_limit_l_max 15
_diffrn_reflns_limit_l_min -15
_diffrn_reflns_number 14528
_diffrn_reflns_theta_full 30.12
_diffrn_reflns_theta_max 30.12
_diffrn_reflns_theta_min 2.44
_diffrn_standards_decay_% 0
_diffrn_standards_interval_count 'not measured'
_diffrn_standards_number 0
_exptl_absorpt_coefficient_mu 2.258
_exptl_absorpt_correction_T_max 0.71
_exptl_absorpt_correction_T_min 0.433167
_exptl_absorpt_correction_type multi-scan
_exptl_absorpt_process_details '(CrysAlis RED; Oxford Diffraction, 2007)'
_exptl_crystal_colour green
_exptl_crystal_density_diffrn 1.908
_exptl_crystal_density_method 'not measured'
_exptl_crystal_description Block
_exptl_crystal_F_000 382
_exptl_crystal_size_max 0.413
_exptl_crystal_size_mid 0.181
_exptl_crystal_size_min 0.155
_refine_diff_density_max 0.492
_refine_diff_density_min -0.572
_refine_ls_extinction_method none
_refine_ls_goodness_of_fit_ref 1.123
_refine_ls_hydrogen_treatment mixed
_refine_ls_matrix_type full
_refine_ls_number_parameters 180
_refine_ls_number_reflns 3902
_refine_ls_number_restraints 2
_refine_ls_restrained_S_all 1.123
_refine_ls_R_factor_all 0.0290
_refine_ls_R_factor_gt 0.0238
_refine_ls_shift/su_max 0.002
_refine_ls_shift/su_mean 0.000
_refine_ls_structure_factor_coef Fsqd
_refine_ls_weighting_details 'calc w=1/[\s^2^(Fo^2^)+(0.0422P)^2^+0.0753P] where P=(Fo^2^+2Fc^2^)/3'
_refine_ls_weighting_scheme calc
_refine_ls_wR_factor_gt 0.0676
_refine_ls_wR_factor_ref 0.0693
_reflns_number_gt 3269
_reflns_number_total 3902
_reflns_threshold_expression I>2\s(I)
_cod_data_source_file sg2250.cif
_cod_data_source_block I
_cod_depositor_comments
;
The following automatic conversions were performed:
'_symmetry_cell_setting' value 'Triclinic' changed to 'triclinic'
according to '/home/saulius/struct/CIF-dictionaries/cif_core.dic'
dictionary named 'cif_core.dic' version 2.4.1 from 2010-06-29.

Automatic conversion script
Id: cif_fix_enum 1527 2010-12-29 10:47:43Z saulius 

The following automatic conversions were performed:

'_symmetry_cell_setting' value 'Triclinic' changed to 'triclinic'
according to /home/saulius/struct/CIF-dictionaries/cif_core.dic
dictionary named 'cif_core.dic' version 2.4.1 from 2010-06-29.

Automatic conversion script
Id: cif_fix_values 1715 2011-07-08 13:25:40Z adriana 
;
_cod_original_sg_symbol_H-M P-1
_cod_database_code 2218808
_cod_database_fobs_code 2218808

loop_
_symmetry_equiv_pos_as_xyz
'x, y, z'
'-x, -y, -z'

loop_
_atom_site_type_symbol
_atom_site_label
_atom_site_fract_x
_atom_site_fract_y
_atom_site_fract_z
_atom_site_U_iso_or_equiv
_atom_site_adp_type
_atom_site_calc_flag
_atom_site_refinement_flags
_atom_site_occupancy
Cu Cu1 0.07237(3) 0.45037(2) 0.848449(17) 0.01007(6) Uani d . 1
Cl Cl1 -0.06435(5) 0.63425(4) 0.75599(3) 0.01291(8) Uani d . 1
Cl Cl2 0.19396(5) 0.64570(4) 1.06611(3) 0.01065(8) Uani d . 1
Cl Cl3 0.26769(6) 0.45986(5) 0.70847(4) 0.01557(9) Uani d . 1
N N1 0.18231(18) 0.28152(15) 0.92487(12) 0.0099(2) Uani d . 1
N N2 0.15847(19) 0.00585(15) 0.91842(13) 0.0122(3) Uani d . 1
H H2B 0.1020 -0.0912 0.8865 0.015 Uiso calc R 1
N N3 0.69462(19) 0.93935(16) 0.46681(12) 0.0124(3) Uani d . 1
H H3A 0.7819 1.0237 0.4760 0.015 Uiso calc R 1
N N4 0.43187(19) 0.76169(16) 0.34665(13) 0.0137(3) Uani d . 1
H H2A 0.3488 0.7298 0.2768 0.016 Uiso calc R 1
O O1 0.58355(18) 0.96484(15) 0.25699(12) 0.0204(3) Uani d . 1
O O2 -0.02211(17) 0.10178(14) 0.76366(11) 0.0176(2) Uani d . 1
O O3 0.93114(18) 0.22792(15) 0.49005(12) 0.0198(3) Uani d D 1
C C1 0.0983(2) 0.12810(17) 0.86166(15) 0.0116(3) Uani d . 1
C C2 0.3215(2) 0.30666(18) 1.02403(14) 0.0119(3) Uani d . 1
H H2C 0.3773 0.4116 1.0619 0.014 Uiso calc R 1
C C3 0.3900(2) 0.18275(18) 1.07546(15) 0.0132(3) Uani d . 1
H H3B 0.4917 0.2036 1.1436 0.016 Uiso calc R 1
C C4 0.3004(2) 0.03050(18) 1.02078(15) 0.0129(3) Uani d . 1
H H4A 0.3368 -0.0560 1.0538 0.016 Uiso calc R 1
C C5 0.5717(2) 0.89360(19) 0.34849(15) 0.0135(3) Uani d . 1
C C6 0.6850(2) 0.85959(19) 0.56744(15) 0.0134(3) Uani d . 1
H H6A 0.7744 0.8941 0.6433 0.016 Uiso calc R 1
C C7 0.5451(2) 0.72742(19) 0.56028(15) 0.0141(3) Uani d . 1
H H7A 0.5372 0.6718 0.6301 0.017 Uiso calc R 1
C C8 0.4167(2) 0.68029(19) 0.44567(15) 0.0139(3) Uani d . 1
H H8A 0.3194 0.5917 0.4373 0.017 Uiso calc R 1
H H1 0.947(3) 0.268(3) 0.4257(19) 0.037(7) Uiso d D 1
H H2 1.024(3) 0.267(3) 0.551(2) 0.044(8) Uiso d D 1

loop_
_atom_site_aniso_label
_atom_site_aniso_U_11
_atom_site_aniso_U_22
_atom_site_aniso_U_33
_atom_site_aniso_U_12
_atom_site_aniso_U_13
_atom_site_aniso_U_23
Cu1 0.01130(11) 0.00927(9) 0.00972(10) 0.00265(7) 0.00141(7) 0.00270(7)
Cl1 0.01491(19) 0.01236(16) 0.01204(17) 0.00437(13) 0.00135(14) 0.00458(12)
Cl2 0.01105(17) 0.00891(15) 0.01027(16) 0.00021(13) 0.00046(13) 0.00112(12)
Cl3 0.01575(19) 0.01618(18) 0.01615(18) 0.00296(14) 0.00692(14) 0.00377(14)
N1 0.0118(6) 0.0074(5) 0.0097(6) 0.0012(5) 0.0015(5) 0.0009(4)
N2 0.0136(7) 0.0069(5) 0.0160(6) 0.0012(5) 0.0042(5) 0.0008(5)
N3 0.0102(6) 0.0135(6) 0.0123(6) 0.0010(5) 0.0007(5) 0.0024(5)
N4 0.0115(6) 0.0165(6) 0.0101(6) 0.0018(5) -0.0021(5) -0.0012(5)
O1 0.0218(7) 0.0265(6) 0.0160(6) 0.0084(5) 0.0052(5) 0.0100(5)
O2 0.0184(6) 0.0142(5) 0.0158(5) 0.0017(5) -0.0033(5) -0.0013(4)
O3 0.0198(7) 0.0203(6) 0.0143(6) -0.0049(5) 0.0001(5) 0.0058(5)
C1 0.0126(7) 0.0089(6) 0.0133(7) 0.0014(5) 0.0040(6) 0.0013(5)
C2 0.0122(7) 0.0106(7) 0.0122(7) 0.0019(6) 0.0025(6) 0.0010(5)
C3 0.0140(8) 0.0136(7) 0.0125(7) 0.0049(6) 0.0019(6) 0.0025(5)
C4 0.0149(8) 0.0121(7) 0.0149(7) 0.0058(6) 0.0059(6) 0.0056(6)
C5 0.0114(8) 0.0157(7) 0.0141(7) 0.0052(6) 0.0022(6) 0.0023(6)
C6 0.0139(8) 0.0137(7) 0.0115(7) 0.0041(6) -0.0005(6) 0.0009(5)
C7 0.0160(8) 0.0139(7) 0.0119(7) 0.0028(6) 0.0022(6) 0.0030(5)
C8 0.0121(8) 0.0128(7) 0.0158(7) 0.0020(6) 0.0030(6) -0.0004(6)

loop_
_atom_type_symbol
_atom_type_description
_atom_type_scat_dispersion_real
_atom_type_scat_dispersion_imag
_atom_type_scat_source
C C 0.0033 0.0016 'International Tables Vol C Tables 4.2.6.8 and 6.1.1.4'
H H 0.0000 0.0000 'International Tables Vol C Tables 4.2.6.8 and 6.1.1.4'
N N 0.0061 0.0033 'International Tables Vol C Tables 4.2.6.8 and 6.1.1.4'
O O 0.0106 0.0060 'International Tables Vol C Tables 4.2.6.8 and 6.1.1.4'
Cu Cu 0.3201 1.2651 'International Tables Vol C Tables 4.2.6.8 and 6.1.1.4'
Cl Cl 0.1484 0.1585 'International Tables Vol C Tables 4.2.6.8 and 6.1.1.4'

loop_
_geom_angle_atom_site_label_1
_geom_angle_atom_site_label_2
_geom_angle_atom_site_label_3
_geom_angle_site_symmetry_1
_geom_angle_site_symmetry_3
_geom_angle
N1 Cu1 Cl3 . . 88.53(4)
N1 Cu1 Cl1 . . 177.38(4)
Cl3 Cu1 Cl1 . . 91.956(15)
N1 Cu1 Cl2 . 2_567 88.05(4)
Cl3 Cu1 Cl2 . 2_567 157.928(16)
Cl1 Cu1 Cl2 . 2_567 90.538(15)
N1 Cu1 Cl2 . . 91.12(4)
Cl3 Cu1 Cl2 . . 115.984(15)
Cl1 Cu1 Cl2 . . 90.982(14)
Cl2 Cu1 Cl2 2_567 . 85.883(14)
Cu1 Cl2 Cu1 2_567 . 94.117(14)
C2 N1 C1 . . 120.92(13)
C2 N1 Cu1 . . 125.69(10)
C1 N1 Cu1 . . 113.38(10)
C4 N2 C1 . . 123.75(13)
C4 N2 H2B . . 118.1
C1 N2 H2B . . 118.1
C6 N3 C5 . . 123.65(14)
C6 N3 H3A . . 118.2
C5 N3 H3A . . 118.2
C8 N4 C5 . . 124.63(14)
C8 N4 H2A . . 117.7
C5 N4 H2A . . 117.7
H1 O3 H2 . . 109(2)
O2 C1 N1 . . 122.46(14)
O2 C1 N2 . . 122.11(14)
N1 C1 N2 . . 115.42(13)
N1 C2 C3 . . 123.13(14)
N1 C2 H2C . . 118.4
C3 C2 H2C . . 118.4
C4 C3 C2 . . 116.78(15)
C4 C3 H3B . . 121.6
C2 C3 H3B . . 121.6
N2 C4 C3 . . 119.63(14)
N2 C4 H4A . . 120.2
C3 C4 H4A . . 120.2
O1 C5 N4 . . 123.48(15)
O1 C5 N3 . . 123.19(15)
N4 C5 N3 . . 113.30(13)
N3 C6 C7 . . 120.87(15)
N3 C6 H6A . . 119.6
C7 C6 H6A . . 119.6
C6 C7 C8 . . 117.45(15)
C6 C7 H7A . . 121.3
C8 C7 H7A . . 121.3
N4 C8 C7 . . 120.03(15)
N4 C8 H8A . . 120.0
C7 C8 H8A . . 120.0

loop_
_geom_bond_atom_site_label_1
_geom_bond_atom_site_label_2
_geom_bond_site_symmetry_2
_geom_bond_distance
_geom_bond_publ_flag
Cu1 N1 . 1.9989(12) yes
Cu1 Cl3 . 2.2809(4) yes
Cu1 Cl1 . 2.2830(4) yes
Cu1 Cl2 2_567 2.3942(4) yes
Cu1 Cl2 . 2.6093(4) yes
Cl2 Cu1 2_567 2.3942(4) ?
N1 C2 . 1.314(2) ?
N1 C1 . 1.3854(19) ?
N2 C4 . 1.349(2) ?
N2 C1 . 1.3868(19) ?
N2 H2B . 0.8600 ?
N3 C6 . 1.337(2) ?
N3 C5 . 1.387(2) ?
N3 H3A . 0.8600 ?
N4 C8 . 1.335(2) ?
N4 C5 . 1.382(2) ?
N4 H2A . 0.8600 ?
O1 C5 . 1.2119(19) ?
O2 C1 . 1.221(2) ?
O3 H1 . 0.815(16) ?
O3 H2 . 0.844(17) ?
C2 C3 . 1.403(2) ?
C2 H2C . 0.9300 ?
C3 C4 . 1.361(2) ?
C3 H3B . 0.9300 ?
C4 H4A . 0.9300 ?
C6 C7 . 1.373(2) ?
C6 H6A . 0.9300 ?
C7 C8 . 1.378(2) ?
C7 H7A . 0.9300 ?
C8 H8A . 0.9300 ?

loop_
_geom_hbond_atom_site_label_D
_geom_hbond_atom_site_label_H
_geom_hbond_atom_site_label_A
_geom_hbond_site_symmetry_A
_geom_hbond_distance_DH
_geom_hbond_distance_HA
_geom_hbond_distance_DA
_geom_hbond_angle_DHA
N2 H2B Cl1 1_545 0.86 2.56 3.4143(14) 170.8
N3 H3A O3 1_565 0.86 1.86 2.7099(18) 168.1
N4 H2A Cl2 1_554 0.86 2.30 3.1336(14) 164.7
O3 H1 Cl1 2_666 0.815(16) 2.428(17) 3.2258(13) 166(2)
O3 H2 Cl3 1_655 0.844(17) 2.454(18) 3.2653(13) 162(2)

loop_
_geom_torsion_atom_site_label_1
_geom_torsion_atom_site_label_2
_geom_torsion_atom_site_label_3
_geom_torsion_atom_site_label_4
_geom_torsion_site_symmetry_1
_geom_torsion_site_symmetry_4
_geom_torsion
N1 Cu1 Cl2 Cu1 . 2_567 -87.97(4)
Cl3 Cu1 Cl2 Cu1 . 2_567 -176.875(16)
Cl1 Cu1 Cl2 Cu1 . 2_567 90.469(15)
Cl2 Cu1 Cl2 Cu1 2_567 2_567 0.0
Cl3 Cu1 N1 C2 . . 92.08(13)
Cl2 Cu1 N1 C2 2_567 . -109.72(13)
Cl2 Cu1 N1 C2 . . -23.88(13)
Cl3 Cu1 N1 C1 . . -87.19(10)
Cl2 Cu1 N1 C1 2_567 . 71.00(10)
Cl2 Cu1 N1 C1 . . 156.84(10)
C2 N1 C1 O2 . . -174.50(15)
Cu1 N1 C1 O2 . . 4.8(2)
C2 N1 C1 N2 . . 6.4(2)
Cu1 N1 C1 N2 . . -174.26(10)
C4 N2 C1 O2 . . 174.79(15)
C4 N2 C1 N1 . . -6.1(2)
C1 N1 C2 C3 . . -2.4(2)
Cu1 N1 C2 C3 . . 178.41(11)
N1 C2 C3 C4 . . -2.5(2)
C1 N2 C4 C3 . . 1.5(2)
C2 C3 C4 N2 . . 2.9(2)
C8 N4 C5 O1 . . 179.35(16)
C8 N4 C5 N3 . . -2.3(2)
C6 N3 C5 O1 . . -178.50(16)
C6 N3 C5 N4 . . 3.2(2)
C5 N3 C6 C7 . . -2.4(2)
N3 C6 C7 C8 . . 0.4(2)
C5 N4 C8 C7 . . 0.7(2)
C6 C7 C8 N4 . . 0.4(2)
